data_1518006
loop_
_publ_author_name
'Ducourant, B'
'Fourcade, R.'
'Mascherpa, G.'

_publ_section_title
;
 Structure cristalline de MSb3F10 (M = NH4, Rb, Tl)
;
_journal_name_full 'Revue de Chimie Minerale'
_journal_page_first 314
_journal_page_last 320
_journal_volume 20
_journal_year 1983
_chemical_formula_sum 'F10 H4 N Sb3'
_chemical_formula_weight 573.23
_space_group_IT_number 14
_symmetry_cell_setting monoclinic
_symmetry_Int_Tables_number 14
_symmetry_space_group_name_Hall '-P 2ybc'
_symmetry_space_group_name_H-M 'P 1 21/c 1'
_cell_angle_alpha 90
_cell_angle_beta 95.90(3)
_cell_angle_gamma 90.
_cell_formula_units_Z 4
_cell_length_a 7.925(2)
_cell_length_b 13.830(4)
_cell_length_c 8.789(2)
_cell_volume 958.2(4)
_diffrn_ambient_temperature 293
_diffrn_radiation_probe x-ray
_diffrn_radiation_type MoK\a
_diffrn_radiation_wavelength 0.71069
_exptl_absorpt_coefficient_mu 86.12
_exptl_crystal_density_diffrn 3.97
_exptl_crystal_density_method 3.89
_exptl_crystal_F_000 1000
_refine_ls_number_reflns 1934
_refine_ls_R_factor_gt 0.07
_cod_data_source_file RCM-1983-20-314-320.cif
_cod_data_source_block RCM-1983-20-314-320
_cod_original_sg_symbol_H-M 'P 21/c'
_cod_database_code 1518006

loop_
_symmetry_equiv_pos_site_id
_symmetry_equiv_pos_as_xyz
1 x,y,z
2 -x,1/2+y,1/2-z
3 -x,-y,-z
4 x,1/2-y,1/2+z

loop_
_atom_site_label
_atom_site_type_symbol
_atom_site_thermal_displace_type
_atom_site_fract_x
_atom_site_fract_y
_atom_site_fract_z
_atom_site_occupancy
_atom_site_U_iso_or_equiv
_atom_site_attached_hydrogens
Sb1 Sb Uiso 0.75900(10) 0.98136(8) 0.81200(10) 1.000 0.0187(3) 0
Sb3 Sb Uiso 0.26080(10) 0.02548(8) 0.70470(10) 1.000 0.0179(3) 0
F1 F Uiso 0.1990(10) 0.1572(7) 0.6600(10) 1.000 0.029(3) 0
F4 F Uiso 0.1210(10) 0.1339(8) 0.1250(10) 1.000 0.029(3) 0
F6 F Uiso 0.4390(10) 0.1075(9) 0.2320(10) 1.000 0.036(3) 0
F7 F Uiso 0.4890(10) 0.0739(9) 0.6440(10) 1.000 0.033(3) 0
F8 F Uiso 0.3590(10) 0.0644(8) 0.9060(10) 1.000 0.030(3) 0
F9 F Uiso 0.1870(10) 0.0515(9) 0.3900(10) 1.000 0.029(3) 0
F10 F Uiso 0.0340(10) 0.0380(10) 0.8180(10) 1.000 0.037(3) 0
Sb2 Sb Uiso 0.57430(10) 0.25378(9) 0.09100(10) 1.000 0.0190(3) 0
F2 F Uiso 0.7690(10) 0.1661(9) 0.5660(10) 1.000 0.032(3) 0
F3 F Uiso 0.7380(10) 0.1492(8) 0.1040(10) 1.000 0.030(3) 0
F5 F Uiso 0.6370(10) 0.2282(9) 0.8100(10) 1.000 0.032(3) 0
N N Uiso 0.0140(10) 0.2460(10) 0.3760(10) 1.000 0.028(4) 4

loop_
_atom_type_symbol
_atom_type_description
_atom_type_scat_dispersion_real
_atom_type_scat_dispersion_imag
_atom_type_scat_source
F F 0.0171 0.0103 ' International Tables Vol C Tables 4.2.6.8 and 6.1.1.4'
N N 0.0061 0.0033 ' International Tables Vol C Tables 4.2.6.8 and 6.1.1.4'
Sb Sb -0.5866 1.5461 ' International Tables Vol C Tables 4.2.6.8 and 6.1.1.4'

loop_
_geom_angle_atom_site_label_1
_geom_angle_atom_site_label_2
_geom_angle_atom_site_label_3
_geom_angle
_geom_angle_site_symmetry_1
_geom_angle_site_symmetry_3
_geom_angle_publ_flag
F4 Sb1 F10 80.6(4) 3_666 1_665 yes
F6 Sb1 F10 158.8(4) 3_666 1_665 yes
F9 Sb1 F10 78.6(4) 3_666 1_665 yes
F4 Sb1 F6 84.3(4) 3_666 3_666 yes
F4 Sb1 F9 85.4(4) 3_666 3_666 yes
F6 Sb1 F9 85.5(4) 3_666 3_666 yes
F1 Sb3 F7 81.4(4) . . yes
F1 Sb3 F8 89.6(4) . . yes
F1 Sb3 F10 79.1(4) . . yes
F7 Sb3 F8 82.2(4) . . yes
F7 Sb3 F10 153.7(5) . . yes
F8 Sb3 F10 80.3(3) . . yes
F2 Sb2 F5 85.0(4) 4_554 4_554 yes
F2 Sb2 F3 84.1(4) 4_554 . yes
F3 Sb2 F5 86.3(4) . 4_554 yes
Sb1 F10 Sb3 142.5(6) 1_445 . yes

loop_
_geom_bond_atom_site_label_1
_geom_bond_atom_site_label_2
_geom_bond_distance
_geom_bond_site_symmetry_2
_geom_bond_publ_flag
Sb1 F10 2.311(9) 1_665 yes
Sb1 F4 1.909(10) 3_666 yes
Sb1 F6 1.999(10) 3_666 yes
Sb1 F9 1.923(9) 3_666 yes
Sb3 F1 1.917(10) . yes
Sb3 F7 2.050(9) . yes
Sb3 F8 1.935(9) . yes
Sb3 F10 2.150(8) . yes
Sb2 F3 1.938(10) . yes
Sb2 F2 1.930(10) 4_554 yes
Sb2 F5 1.954(9) 4_554 yes

loop_
_geom_torsion_atom_site_label_1
_geom_torsion_atom_site_label_2
_geom_torsion_atom_site_label_3
_geom_torsion_atom_site_label_4
_geom_torsion
_geom_torsion_site_symmetry_4
_geom_torsion_publ_flag
F1 Sb3 F10 Sb1 114.5(9) 1_445 no
F7 Sb3 F10 Sb1 157.1(8) 1_445 no
F8 Sb3 F10 Sb1 -154.0(10) 1_445 no
